data_4125043
loop_
_publ_author_name
'Reid, William B.'
'Spillane, Jesse J.'
'Krause, Sarah B.'
'Watson, Donald A.'

_publ_section_title
;
 Direct Synthesis of Alkenyl Boronic Esters from Unfunctionalized Alkenes:
 A Boryl-Heck Reaction.
;
_journal_issue 17
_journal_name_full 'Journal of the American Chemical Society'
_journal_page_first 5539
_journal_page_last 5542
_journal_paper_doi 10.1021/jacs.6b02914
_journal_volume 138
_journal_year 2016
_chemical_formula_sum 'C64 H102 Cl2 P2 Pd'
_chemical_formula_weight 1110.69
_space_group_crystal_system triclinic
_space_group_IT_number 2
_space_group_name_Hall '-P 1'
_space_group_name_H-M_alt 'P -1'
_symmetry_space_group_name_Hall '-P 1'
_symmetry_space_group_name_H-M 'P -1'
_atom_sites_solution_hydrogens geom
_audit_creation_method SHELXL-2014/7
_cell_angle_alpha 67.311(2)
_cell_angle_beta 76.135(2)
_cell_angle_gamma 84.352(2)
_cell_formula_units_Z 1
_cell_length_a 9.2263(12)
_cell_length_b 12.2376(16)
_cell_length_c 15.729(2)
_cell_measurement_reflns_used 5585
_cell_measurement_temperature 200(2)
_cell_measurement_theta_max 27.65
_cell_measurement_theta_min 2.41
_cell_volume 1590.7(4)
_computing_cell_refinement 'Bruker SAINT'
_computing_data_collection 'Bruker APEX2'
_computing_data_reduction 'Bruker SAINT'
_computing_molecular_graphics 'Bruker SHELXTL'
_computing_publication_material 'Bruker SHELXTL'
_computing_structure_refinement 'SHELXL-2014/7 (Sheldrick, 2014)'
_computing_structure_solution 'SHELXS-97 (Sheldrick 2008)'
_diffrn_ambient_temperature 200(2)
_diffrn_detector_area_resol_mean 8.33
_diffrn_measured_fraction_theta_full 0.998
_diffrn_measured_fraction_theta_max 0.988
_diffrn_measurement_device_type 'Bruker AXS APEX diffractometer'
_diffrn_measurement_method '\f and \w scans'
_diffrn_radiation_type MoK\a
_diffrn_radiation_wavelength 0.71073
_diffrn_reflns_av_R_equivalents 0.0309
_diffrn_reflns_av_unetI/netI 0.0467
_diffrn_reflns_Laue_measured_fraction_full 0.998
_diffrn_reflns_Laue_measured_fraction_max 0.988
_diffrn_reflns_limit_h_max 12
_diffrn_reflns_limit_h_min -11
_diffrn_reflns_limit_k_max 16
_diffrn_reflns_limit_k_min -16
_diffrn_reflns_limit_l_max 20
_diffrn_reflns_limit_l_min -20
_diffrn_reflns_number 16291
_diffrn_reflns_point_group_measured_fraction_full 0.998
_diffrn_reflns_point_group_measured_fraction_max 0.988
_diffrn_reflns_theta_full 25.242
_diffrn_reflns_theta_max 27.811
_diffrn_reflns_theta_min 1.438
_exptl_absorpt_coefficient_mu 0.461
_exptl_absorpt_correction_T_max 0.7456
_exptl_absorpt_correction_T_min 0.6622
_exptl_absorpt_correction_type multi-scan
_exptl_absorpt_process_details 'APEX3 (Bruker, 2015)'
_exptl_crystal_colour yellow
_exptl_crystal_density_diffrn 1.159
_exptl_crystal_description plate
_exptl_crystal_F_000 596
_exptl_crystal_size_max 0.471
_exptl_crystal_size_mid 0.388
_exptl_crystal_size_min 0.122
_refine_diff_density_max 0.671
_refine_diff_density_min -0.310
_refine_diff_density_rms 0.063
_refine_ls_extinction_method none
_refine_ls_goodness_of_fit_ref 1.038
_refine_ls_hydrogen_treatment constr
_refine_ls_matrix_type full
_refine_ls_number_parameters 328
_refine_ls_number_reflns 7447
_refine_ls_number_restraints 0
_refine_ls_restrained_S_all 1.038
_refine_ls_R_factor_all 0.0418
_refine_ls_R_factor_gt 0.0349
_refine_ls_shift/su_max 0.001
_refine_ls_shift/su_mean 0.000
_refine_ls_structure_factor_coef Fsqd
_refine_ls_weighting_details 'w=1/[\s^2^(Fo^2^)+(0.0439P)^2^+0.1052P] where P=(Fo^2^+2Fc^2^)/3'
_refine_ls_weighting_scheme calc
_refine_ls_wR_factor_gt 0.0826
_refine_ls_wR_factor_ref 0.0865
_reflns_Friedel_coverage 0.000
_reflns_number_gt 6489
_reflns_number_total 7447
_reflns_threshold_expression 'I > 2\s(I)'
_cod_data_source_file ja6b02914_si_002.cif
_cod_data_source_block donw056
_cod_depositor_comments 'Adding full bibliography for 4125043.cif.'
_cod_database_code 4125043
_shelx_shelxl_version_number 2014/7
_shelx_space_group_comment
; 
The symmetry employed for this shelxl refinement is uniquely defined 
by the following loop, which should always be used as a source of 
symmetry information in preference to the above space-group names. 
They are only intended as comments. 
;
_shelx_estimated_absorpt_t_min 0.812
_shelx_estimated_absorpt_t_max 0.946

loop_
_space_group_symop_operation_xyz
'x, y, z'
'-x, -y, -z'

loop_
_atom_site_label
_atom_site_type_symbol
_atom_site_fract_x
_atom_site_fract_y
_atom_site_fract_z
_atom_site_U_iso_or_equiv
_atom_site_adp_type
_atom_site_occupancy
_atom_site_site_symmetry_order
_atom_site_calc_flag
_atom_site_refinement_flags_posn
_atom_site_refinement_flags_adp
_atom_site_refinement_flags_occupancy
Pd1 Pd 0.5000 0.5000 1.0000 0.01940(7) Uani 1 2 d S . P
P1 P 0.39020(5) 0.51377(4) 0.87476(3) 0.01912(10) Uani 1 1 d . . .
Cl1 Cl 0.73402(5) 0.47572(5) 0.91754(3) 0.03129(12) Uani 1 1 d . . .
C1 C 0.2756(2) 0.37872(16) 0.90369(13) 0.0250(4) Uani 1 1 d . . .
C2 C 0.2607(2) 0.36158(18) 0.81426(15) 0.0338(5) Uani 1 1 d . . .
H2A H 0.1904 0.2974 0.8318 0.051 Uiso 1 1 calc R U .
H2B H 0.3585 0.3414 0.7825 0.051 Uiso 1 1 calc R U .
H2C H 0.2236 0.4351 0.7715 0.051 Uiso 1 1 calc R U .
C3 C 0.1199(2) 0.38834(18) 0.96262(15) 0.0323(4) Uani 1 1 d . . .
H3A H 0.0656 0.3145 0.9829 0.048 Uiso 1 1 calc R U .
H3B H 0.0651 0.4543 0.9244 0.048 Uiso 1 1 calc R U .
H3C H 0.1296 0.4024 1.0183 0.048 Uiso 1 1 calc R U .
C4 C 0.3554(2) 0.27028(17) 0.96297(15) 0.0334(5) Uani 1 1 d . . .
H4A H 0.3664 0.2809 1.0198 0.050 Uiso 1 1 calc R U .
H4B H 0.4543 0.2616 0.9256 0.050 Uiso 1 1 calc R U .
H4C H 0.2966 0.1991 0.9814 0.050 Uiso 1 1 calc R U .
C5 C 0.6183(2) 0.43908(17) 0.75664(13) 0.0248(4) Uani 1 1 d . . .
H5 H 0.6281 0.3747 0.8131 0.030 Uiso 1 1 calc R U .
C6 C 0.7065(2) 0.44102(17) 0.67072(13) 0.0262(4) Uani 1 1 d . . .
C7 C 0.6929(2) 0.53751(19) 0.58981(13) 0.0299(4) Uani 1 1 d . . .
H7 H 0.7526 0.5398 0.5308 0.036 Uiso 1 1 calc R U .
C8 C 0.5945(2) 0.63193(18) 0.59157(13) 0.0279(4) Uani 1 1 d . . .
C9 C 0.5074(2) 0.62583(17) 0.67901(13) 0.0252(4) Uani 1 1 d . . .
H9 H 0.4405 0.6890 0.6823 0.030 Uiso 1 1 calc R U .
C10 C 0.5163(2) 0.52932(17) 0.76166(12) 0.0230(4) Uani 1 1 d . . .
C11 C 0.8171(2) 0.33825(19) 0.66990(15) 0.0322(4) Uani 1 1 d . . .
C12 C 0.7413(3) 0.2190(2) 0.73155(18) 0.0494(6) Uani 1 1 d . . .
H12A H 0.6504 0.2144 0.7112 0.074 Uiso 1 1 calc R U .
H12B H 0.7153 0.2115 0.7977 0.074 Uiso 1 1 calc R U .
H12C H 0.8096 0.1546 0.7252 0.074 Uiso 1 1 calc R U .
C13 C 0.9486(3) 0.3515(2) 0.7081(2) 0.0525(7) Uani 1 1 d . . .
H13A H 0.9124 0.3502 0.7724 0.079 Uiso 1 1 calc R U .
H13B H 0.9987 0.4269 0.6675 0.079 Uiso 1 1 calc R U .
H13C H 1.0193 0.2860 0.7091 0.079 Uiso 1 1 calc R U .
C14 C 0.8750(3) 0.3384(2) 0.56994(17) 0.0483(6) Uani 1 1 d . . .
H14A H 0.9323 0.2656 0.5732 0.073 Uiso 1 1 calc R U .
H14B H 0.9393 0.4072 0.5315 0.073 Uiso 1 1 calc R U .
H14C H 0.7903 0.3425 0.5413 0.073 Uiso 1 1 calc R U .
C15 C 0.5837(2) 0.7382(2) 0.50065(14) 0.0352(5) Uani 1 1 d . . .
C16 C 0.5956(3) 0.6964(3) 0.41845(17) 0.0617(8) Uani 1 1 d . . .
H16A H 0.6949 0.6622 0.4048 0.092 Uiso 1 1 calc R U .
H16B H 0.5800 0.7640 0.3622 0.092 Uiso 1 1 calc R U .
H16C H 0.5195 0.6364 0.4361 0.092 Uiso 1 1 calc R U .
C17 C 0.7090(3) 0.8232(3) 0.4760(2) 0.0702(9) Uani 1 1 d . . .
H17A H 0.8050 0.7817 0.4696 0.105 Uiso 1 1 calc R U .
H17B H 0.6983 0.8541 0.5262 0.105 Uiso 1 1 calc R U .
H17C H 0.7051 0.8891 0.4162 0.105 Uiso 1 1 calc R U .
C18 C 0.4348(3) 0.8044(3) 0.51102(18) 0.0608(8) Uani 1 1 d . . .
H18A H 0.4267 0.8652 0.4496 0.091 Uiso 1 1 calc R U .
H18B H 0.4299 0.8420 0.5565 0.091 Uiso 1 1 calc R U .
H18C H 0.3523 0.7483 0.5335 0.091 Uiso 1 1 calc R U .
C19 C 0.3001(2) 0.73638(16) 0.86967(13) 0.0243(4) Uani 1 1 d . . .
H19 H 0.3754 0.7261 0.9041 0.029 Uiso 1 1 calc R U .
C20 C 0.2198(2) 0.84239(17) 0.84622(14) 0.0289(4) Uani 1 1 d . . .
C21 C 0.1132(2) 0.85541(18) 0.79433(14) 0.0307(4) Uani 1 1 d . . .
H21 H 0.0580 0.9275 0.7778 0.037 Uiso 1 1 calc R U .
C22 C 0.0828(2) 0.76715(17) 0.76508(13) 0.0253(4) Uani 1 1 d . . .
C23 C 0.1643(2) 0.66224(16) 0.79106(12) 0.0248(4) Uani 1 1 d . . .
H23 H 0.1460 0.6005 0.7726 0.030 Uiso 1 1 calc R U .
C24 C 0.27236(19) 0.64580(16) 0.84378(12) 0.0218(4) Uani 1 1 d . . .
C25 C 0.2517(3) 0.93711(19) 0.88055(17) 0.0406(5) Uani 1 1 d . . .
C26 C 0.4137(3) 0.9783(2) 0.8370(2) 0.0656(8) Uani 1 1 d . . .
H26A H 0.4814 0.9120 0.8599 0.098 Uiso 1 1 calc R U .
H26B H 0.4320 1.0429 0.8551 0.098 Uiso 1 1 calc R U .
H26C H 0.4313 1.0062 0.7680 0.098 Uiso 1 1 calc R U .
C27 C 0.1483(4) 1.0444(2) 0.8529(3) 0.0717(9) Uani 1 1 d . . .
H27A H 0.1673 1.0826 0.7839 0.108 Uiso 1 1 calc R U .
H27B H 0.1671 1.1009 0.8794 0.108 Uiso 1 1 calc R U .
H27C H 0.0442 1.0186 0.8777 0.108 Uiso 1 1 calc R U .
C28 C 0.2275(3) 0.8840(2) 0.98826(19) 0.0593(7) Uani 1 1 d . . .
H28A H 0.1235 0.8590 1.0161 0.089 Uiso 1 1 calc R U .
H28B H 0.2497 0.9437 1.0106 0.089 Uiso 1 1 calc R U .
H28C H 0.2939 0.8155 1.0071 0.089 Uiso 1 1 calc R U .
C29 C -0.0341(2) 0.78946(18) 0.70576(14) 0.0317(4) Uani 1 1 d . . .
C30 C 0.0098(3) 0.8997(2) 0.61484(17) 0.0506(6) Uani 1 1 d . . .
H30A H 0.1069 0.8861 0.5782 0.076 Uiso 1 1 calc R U .
H30B H 0.0161 0.9683 0.6314 0.076 Uiso 1 1 calc R U .
H30C H -0.0658 0.9150 0.5771 0.076 Uiso 1 1 calc R U .
C31 C -0.1879(2) 0.8107(2) 0.76169(17) 0.0451(6) Uani 1 1 d . . .
H31A H -0.2618 0.8263 0.7228 0.068 Uiso 1 1 calc R U .
H31B H -0.1829 0.8790 0.7788 0.068 Uiso 1 1 calc R U .
H31C H -0.2171 0.7404 0.8192 0.068 Uiso 1 1 calc R U .
C32 C -0.0475(2) 0.6844(2) 0.67759(16) 0.0396(5) Uani 1 1 d . . .
H32A H 0.0499 0.6682 0.6427 0.059 Uiso 1 1 calc R U .
H32B H -0.1203 0.7038 0.6375 0.059 Uiso 1 1 calc R U .
H32C H -0.0807 0.6143 0.7346 0.059 Uiso 1 1 calc R U .

loop_
_atom_site_aniso_label
_atom_site_aniso_U_11
_atom_site_aniso_U_22
_atom_site_aniso_U_33
_atom_site_aniso_U_23
_atom_site_aniso_U_13
_atom_site_aniso_U_12
Pd1 0.02024(11) 0.02016(11) 0.01816(10) -0.00704(8) -0.00580(7) 0.00158(7)
P1 0.0210(2) 0.0190(2) 0.0190(2) -0.00796(18) -0.00735(18) 0.00344(18)
Cl1 0.0220(2) 0.0474(3) 0.0262(2) -0.0168(2) -0.00436(19) 0.0026(2)
C1 0.0279(10) 0.0212(9) 0.0289(9) -0.0104(8) -0.0100(8) 0.0003(7)
C2 0.0429(12) 0.0287(11) 0.0390(11) -0.0176(9) -0.0170(10) -0.0010(9)
C3 0.0270(10) 0.0291(11) 0.0411(11) -0.0129(9) -0.0070(9) -0.0036(8)
C4 0.0367(11) 0.0215(10) 0.0393(11) -0.0077(9) -0.0104(9) 0.0017(8)
C5 0.0256(9) 0.0271(10) 0.0242(9) -0.0114(8) -0.0077(8) 0.0016(8)
C6 0.0210(9) 0.0324(11) 0.0301(10) -0.0162(8) -0.0075(8) 0.0012(8)
C7 0.0259(10) 0.0416(12) 0.0230(9) -0.0146(9) -0.0030(8) 0.0002(8)
C8 0.0241(9) 0.0354(11) 0.0233(9) -0.0084(8) -0.0080(8) -0.0008(8)
C9 0.0234(9) 0.0295(10) 0.0241(9) -0.0105(8) -0.0075(8) 0.0017(8)
C10 0.0224(9) 0.0281(10) 0.0229(9) -0.0134(8) -0.0068(7) 0.0010(7)
C11 0.0273(10) 0.0364(12) 0.0370(11) -0.0208(10) -0.0048(9) 0.0050(8)
C12 0.0496(14) 0.0366(13) 0.0554(15) -0.0202(12) 0.0022(12) 0.0081(11)
C13 0.0376(13) 0.0589(17) 0.0784(19) -0.0402(15) -0.0287(13) 0.0212(12)
C14 0.0474(14) 0.0533(15) 0.0468(14) -0.0296(12) -0.0001(11) 0.0086(12)
C15 0.0303(11) 0.0445(13) 0.0232(10) -0.0040(9) -0.0067(8) -0.0006(9)
C16 0.0771(19) 0.074(2) 0.0303(13) -0.0152(13) -0.0182(13) 0.0128(16)
C17 0.0679(19) 0.0575(18) 0.0624(18) 0.0162(14) -0.0292(15) -0.0234(15)
C18 0.0527(16) 0.073(2) 0.0344(13) 0.0005(13) -0.0133(12) 0.0220(14)
C19 0.0250(9) 0.0231(9) 0.0248(9) -0.0076(8) -0.0085(8) 0.0018(7)
C20 0.0336(11) 0.0202(9) 0.0306(10) -0.0081(8) -0.0060(8) 0.0021(8)
C21 0.0321(11) 0.0236(10) 0.0323(10) -0.0068(8) -0.0091(9) 0.0078(8)
C22 0.0244(9) 0.0247(10) 0.0214(9) -0.0026(7) -0.0067(7) 0.0030(7)
C23 0.0285(10) 0.0238(10) 0.0227(9) -0.0088(8) -0.0076(8) 0.0021(8)
C24 0.0231(9) 0.0209(9) 0.0205(8) -0.0077(7) -0.0050(7) 0.0037(7)
C25 0.0522(14) 0.0241(11) 0.0529(14) -0.0182(10) -0.0202(11) 0.0040(10)
C26 0.0675(18) 0.0448(16) 0.093(2) -0.0297(16) -0.0207(17) -0.0148(13)
C27 0.091(2) 0.0315(14) 0.115(3) -0.0403(17) -0.052(2) 0.0243(14)
C28 0.089(2) 0.0473(16) 0.0593(17) -0.0372(14) -0.0224(15) 0.0092(14)
C29 0.0301(10) 0.0322(11) 0.0273(10) -0.0018(8) -0.0135(8) 0.0039(8)
C30 0.0519(15) 0.0469(15) 0.0382(13) 0.0079(11) -0.0219(11) -0.0035(11)
C31 0.0330(12) 0.0503(15) 0.0478(14) -0.0131(12) -0.0141(10) 0.0088(10)
C32 0.0399(12) 0.0462(14) 0.0364(12) -0.0133(10) -0.0202(10) 0.0033(10)

loop_
_atom_type_symbol
_atom_type_description
_atom_type_scat_dispersion_real
_atom_type_scat_dispersion_imag
_atom_type_scat_source
C C 0.0033 0.0016 'International Tables Vol C Tables 4.2.6.8 and 6.1.1.4'
H H 0.0000 0.0000 'International Tables Vol C Tables 4.2.6.8 and 6.1.1.4'
P P 0.1023 0.0942 'International Tables Vol C Tables 4.2.6.8 and 6.1.1.4'
Cl Cl 0.1484 0.1585 'International Tables Vol C Tables 4.2.6.8 and 6.1.1.4'
Pd Pd -0.9988 1.0072 'International Tables Vol C Tables 4.2.6.8 and 6.1.1.4'

loop_
_geom_angle_atom_site_label_1
_geom_angle_atom_site_label_2
_geom_angle_atom_site_label_3
_geom_angle
_geom_angle_site_symmetry_1
_geom_angle_site_symmetry_3
Cl1 Pd1 Cl1 180.0 . 2_667
Cl1 Pd1 P1 91.898(18) . .
Cl1 Pd1 P1 88.101(18) 2_667 .
Cl1 Pd1 P1 88.102(19) . 2_667
Cl1 Pd1 P1 91.899(18) 2_667 2_667
P1 Pd1 P1 180.0 . 2_667
C24 P1 C10 102.85(8) . .
C24 P1 C1 109.15(8) . .
C10 P1 C1 103.65(8) . .
C24 P1 Pd1 110.70(6) . .
C10 P1 Pd1 117.23(6) . .
C1 P1 Pd1 112.53(6) . .
C3 C1 C4 108.42(16) . .
C3 C1 C2 109.54(16) . .
C4 C1 C2 108.94(16) . .
C3 C1 P1 110.26(12) . .
C4 C1 P1 107.47(13) . .
C2 C1 P1 112.11(13) . .
C1 C2 H2A 109.5 . .
C1 C2 H2B 109.5 . .
H2A C2 H2B 109.5 . .
C1 C2 H2C 109.5 . .
H2A C2 H2C 109.5 . .
H2B C2 H2C 109.5 . .
C1 C3 H3A 109.5 . .
C1 C3 H3B 109.5 . .
H3A C3 H3B 109.5 . .
C1 C3 H3C 109.5 . .
H3A C3 H3C 109.5 . .
H3B C3 H3C 109.5 . .
C1 C4 H4A 109.5 . .
C1 C4 H4B 109.5 . .
H4A C4 H4B 109.5 . .
C1 C4 H4C 109.5 . .
H4A C4 H4C 109.5 . .
H4B C4 H4C 109.5 . .
C10 C5 C6 121.54(18) . .
C10 C5 H5 119.2 . .
C6 C5 H5 119.2 . .
C7 C6 C5 118.00(17) . .
C7 C6 C11 122.96(17) . .
C5 C6 C11 119.02(18) . .
C6 C7 C8 122.54(17) . .
C6 C7 H7 118.7 . .
C8 C7 H7 118.7 . .
C9 C8 C7 117.53(18) . .
C9 C8 C15 121.30(18) . .
C7 C8 C15 121.17(17) . .
C10 C9 C8 121.54(18) . .
C10 C9 H9 119.2 . .
C8 C9 H9 119.2 . .
C9 C10 C5 118.80(16) . .
C9 C10 P1 121.82(14) . .
C5 C10 P1 119.27(14) . .
C13 C11 C12 109.7(2) . .
C13 C11 C14 109.15(19) . .
C12 C11 C14 107.44(19) . .
C13 C11 C6 108.44(17) . .
C12 C11 C6 110.45(17) . .
C14 C11 C6 111.68(18) . .
C11 C12 H12A 109.5 . .
C11 C12 H12B 109.5 . .
H12A C12 H12B 109.5 . .
C11 C12 H12C 109.5 . .
H12A C12 H12C 109.5 . .
H12B C12 H12C 109.5 . .
C11 C13 H13A 109.5 . .
C11 C13 H13B 109.5 . .
H13A C13 H13B 109.5 . .
C11 C13 H13C 109.5 . .
H13A C13 H13C 109.5 . .
H13B C13 H13C 109.5 . .
C11 C14 H14A 109.5 . .
C11 C14 H14B 109.5 . .
H14A C14 H14B 109.5 . .
C11 C14 H14C 109.5 . .
H14A C14 H14C 109.5 . .
H14B C14 H14C 109.5 . .
C17 C15 C18 108.7(2) . .
C17 C15 C8 109.50(18) . .
C18 C15 C8 111.87(17) . .
C17 C15 C16 109.1(2) . .
C18 C15 C16 107.4(2) . .
C8 C15 C16 110.2(2) . .
C15 C16 H16A 109.5 . .
C15 C16 H16B 109.5 . .
H16A C16 H16B 109.5 . .
C15 C16 H16C 109.5 . .
H16A C16 H16C 109.5 . .
H16B C16 H16C 109.5 . .
C15 C17 H17A 109.5 . .
C15 C17 H17B 109.5 . .
H17A C17 H17B 109.5 . .
C15 C17 H17C 109.5 . .
H17A C17 H17C 109.5 . .
H17B C17 H17C 109.5 . .
C15 C18 H18A 109.5 . .
C15 C18 H18B 109.5 . .
H18A C18 H18B 109.5 . .
C15 C18 H18C 109.5 . .
H18A C18 H18C 109.5 . .
H18B C18 H18C 109.5 . .
C24 C19 C20 121.31(18) . .
C24 C19 H19 119.3 . .
C20 C19 H19 119.3 . .
C21 C20 C19 117.84(18) . .
C21 C20 C25 123.51(18) . .
C19 C20 C25 118.63(18) . .
C20 C21 C22 122.96(18) . .
C20 C21 H21 118.5 . .
C22 C21 H21 118.5 . .
C23 C22 C21 117.26(17) . .
C23 C22 C29 122.90(18) . .
C21 C22 C29 119.83(17) . .
C22 C23 C24 121.34(17) . .
C22 C23 H23 119.3 . .
C24 C23 H23 119.3 . .
C19 C24 C23 119.27(16) . .
C19 C24 P1 116.99(14) . .
C23 C24 P1 123.61(14) . .
C27 C25 C28 108.5(2) . .
C27 C25 C26 108.7(2) . .
C28 C25 C26 109.6(2) . .
C27 C25 C20 111.5(2) . .
C28 C25 C20 109.04(19) . .
C26 C25 C20 109.5(2) . .
C25 C26 H26A 109.5 . .
C25 C26 H26B 109.5 . .
H26A C26 H26B 109.5 . .
C25 C26 H26C 109.5 . .
H26A C26 H26C 109.5 . .
H26B C26 H26C 109.5 . .
C25 C27 H27A 109.5 . .
C25 C27 H27B 109.5 . .
H27A C27 H27B 109.5 . .
C25 C27 H27C 109.5 . .
H27A C27 H27C 109.5 . .
H27B C27 H27C 109.5 . .
C25 C28 H28A 109.5 . .
C25 C28 H28B 109.5 . .
H28A C28 H28B 109.5 . .
C25 C28 H28C 109.5 . .
H28A C28 H28C 109.5 . .
H28B C28 H28C 109.5 . .
C22 C29 C31 110.03(17) . .
C22 C29 C32 112.20(16) . .
C31 C29 C32 107.95(18) . .
C22 C29 C30 109.28(17) . .
C31 C29 C30 109.08(18) . .
C32 C29 C30 108.24(18) . .
C29 C30 H30A 109.5 . .
C29 C30 H30B 109.5 . .
H30A C30 H30B 109.5 . .
C29 C30 H30C 109.5 . .
H30A C30 H30C 109.5 . .
H30B C30 H30C 109.5 . .
C29 C31 H31A 109.5 . .
C29 C31 H31B 109.5 . .
H31A C31 H31B 109.5 . .
C29 C31 H31C 109.5 . .
H31A C31 H31C 109.5 . .
H31B C31 H31C 109.5 . .
C29 C32 H32A 109.5 . .
C29 C32 H32B 109.5 . .
H32A C32 H32B 109.5 . .
C29 C32 H32C 109.5 . .
H32A C32 H32C 109.5 . .
H32B C32 H32C 109.5 . .

loop_
_geom_bond_atom_site_label_1
_geom_bond_atom_site_label_2
_geom_bond_distance
_geom_bond_site_symmetry_2
Pd1 Cl1 2.2937(5) .
Pd1 Cl1 2.2937(5) 2_667
Pd1 P1 2.3668(5) .
Pd1 P1 2.3669(5) 2_667
P1 C24 1.8251(18) .
P1 C10 1.8288(18) .
P1 C1 1.8949(19) .
C1 C3 1.532(3) .
C1 C4 1.535(3) .
C1 C2 1.538(3) .
C2 H2A 0.9800 .
C2 H2B 0.9800 .
C2 H2C 0.9800 .
C3 H3A 0.9800 .
C3 H3B 0.9800 .
C3 H3C 0.9800 .
C4 H4A 0.9800 .
C4 H4B 0.9800 .
C4 H4C 0.9800 .
C5 C10 1.393(3) .
C5 C6 1.393(3) .
C5 H5 0.9500 .
C6 C7 1.385(3) .
C6 C11 1.542(3) .
C7 C8 1.402(3) .
C7 H7 0.9500 .
C8 C9 1.395(3) .
C8 C15 1.535(3) .
C9 C10 1.392(3) .
C9 H9 0.9500 .
C11 C13 1.524(3) .
C11 C12 1.531(3) .
C11 C14 1.534(3) .
C12 H12A 0.9800 .
C12 H12B 0.9800 .
C12 H12C 0.9800 .
C13 H13A 0.9800 .
C13 H13B 0.9800 .
C13 H13C 0.9800 .
C14 H14A 0.9800 .
C14 H14B 0.9800 .
C14 H14C 0.9800 .
C15 C17 1.511(3) .
C15 C18 1.531(3) .
C15 C16 1.542(3) .
C16 H16A 0.9800 .
C16 H16B 0.9800 .
C16 H16C 0.9800 .
C17 H17A 0.9800 .
C17 H17B 0.9800 .
C17 H17C 0.9800 .
C18 H18A 0.9800 .
C18 H18B 0.9800 .
C18 H18C 0.9800 .
C19 C24 1.383(2) .
C19 C20 1.393(3) .
C19 H19 0.9500 .
C20 C21 1.383(3) .
C20 C25 1.532(3) .
C21 C22 1.400(3) .
C21 H21 0.9500 .
C22 C23 1.390(3) .
C22 C29 1.529(3) .
C23 C24 1.397(2) .
C23 H23 0.9500 .
C25 C27 1.529(3) .
C25 C28 1.530(4) .
C25 C26 1.532(4) .
C26 H26A 0.9800 .
C26 H26B 0.9800 .
C26 H26C 0.9800 .
C27 H27A 0.9800 .
C27 H27B 0.9800 .
C27 H27C 0.9800 .
C28 H28A 0.9800 .
C28 H28B 0.9800 .
C28 H28C 0.9800 .
C29 C31 1.537(3) .
C29 C32 1.537(3) .
C29 C30 1.540(3) .
C30 H30A 0.9800 .
C30 H30B 0.9800 .
C30 H30C 0.9800 .
C31 H31A 0.9800 .
C31 H31B 0.9800 .
C31 H31C 0.9800 .
C32 H32A 0.9800 .
C32 H32B 0.9800 .
C32 H32C 0.9800 .

loop_
_geom_torsion_atom_site_label_1
_geom_torsion_atom_site_label_2
_geom_torsion_atom_site_label_3
_geom_torsion_atom_site_label_4
_geom_torsion
C24 P1 C1 C3 -41.43(15)
C10 P1 C1 C3 -150.50(13)
Pd1 P1 C1 C3 81.87(13)
C24 P1 C1 C4 -159.42(13)
C10 P1 C1 C4 91.51(14)
Pd1 P1 C1 C4 -36.12(14)
C24 P1 C1 C2 80.90(15)
C10 P1 C1 C2 -28.16(16)
Pd1 P1 C1 C2 -155.80(12)
C10 C5 C6 C7 1.7(3)
C10 C5 C6 C11 -179.86(17)
C5 C6 C7 C8 -0.1(3)
C11 C6 C7 C8 -178.43(18)
C6 C7 C8 C9 -0.5(3)
C6 C7 C8 C15 179.27(18)
C7 C8 C9 C10 -0.6(3)
C15 C8 C9 C10 179.67(18)
C8 C9 C10 C5 2.2(3)
C8 C9 C10 P1 -174.05(14)
C6 C5 C10 C9 -2.8(3)
C6 C5 C10 P1 173.56(14)
C24 P1 C10 C9 0.20(17)
C1 P1 C10 C9 113.88(16)
Pd1 P1 C10 C9 -121.48(14)
C24 P1 C10 C5 -176.00(14)
C1 P1 C10 C5 -62.32(16)
Pd1 P1 C10 C5 62.32(16)
C7 C6 C11 C13 104.4(2)
C5 C6 C11 C13 -73.9(2)
C7 C6 C11 C12 -135.5(2)
C5 C6 C11 C12 46.2(2)
C7 C6 C11 C14 -15.9(3)
C5 C6 C11 C14 165.74(19)
C9 C8 C15 C17 98.3(2)
C7 C8 C15 C17 -81.4(3)
C9 C8 C15 C18 -22.2(3)
C7 C8 C15 C18 158.0(2)
C9 C8 C15 C16 -141.6(2)
C7 C8 C15 C16 38.7(3)
C24 C19 C20 C21 -1.3(3)
C24 C19 C20 C25 177.54(18)
C19 C20 C21 C22 0.2(3)
C25 C20 C21 C22 -178.60(19)
C20 C21 C22 C23 0.6(3)
C20 C21 C22 C29 -178.47(18)
C21 C22 C23 C24 -0.3(3)
C29 C22 C23 C24 178.73(17)
C20 C19 C24 C23 1.6(3)
C20 C19 C24 P1 177.66(14)
C22 C23 C24 C19 -0.8(3)
C22 C23 C24 P1 -176.54(14)
C10 P1 C24 C19 -104.63(15)
C1 P1 C24 C19 145.77(14)
Pd1 P1 C24 C19 21.39(15)
C10 P1 C24 C23 71.23(17)
C1 P1 C24 C23 -38.38(17)
Pd1 P1 C24 C23 -162.76(13)
C21 C20 C25 C27 1.8(3)
C19 C20 C25 C27 -177.0(2)
C21 C20 C25 C28 121.6(2)
C19 C20 C25 C28 -57.2(3)
C21 C20 C25 C26 -118.6(2)
C19 C20 C25 C26 62.6(3)
C23 C22 C29 C31 119.1(2)
C21 C22 C29 C31 -61.9(2)
C23 C22 C29 C32 -1.1(3)
C21 C22 C29 C32 177.92(18)
C23 C22 C29 C30 -121.1(2)
C21 C22 C29 C30 57.9(2)
